data_7238950
loop_
_publ_author_name
'Mahanta, Sanjeev P.'
'Panda, Pradeepta K.'

_publ_section_title
;
 Condensation of cyclohexanediones with pyrrole under acidic conditions:
 unusual products and interesting structural features
;
_journal_issue 18
_journal_name_full 'RSC Adv.'
_journal_page_first 6614
_journal_paper_doi 10.1039/C3RA40208H
_journal_volume 3
_journal_year 2013
_chemical_formula_sum 'C14 H16 N2 O'
_chemical_formula_weight 228.29
_space_group_IT_number 61
_space_group_name_Hall '-P 2ac 2ab'
_space_group_name_H-M_alt 'P b c a'
_symmetry_cell_setting orthorhombic
_symmetry_space_group_name_H-M 'P b c a'
_atom_sites_solution_hydrogens geom
_atom_sites_solution_primary direct
_atom_sites_solution_secondary difmap
_audit_creation_method SHELXL-97
_cell_angle_alpha 90.00
_cell_angle_beta 90.00
_cell_angle_gamma 90.00
_cell_formula_units_Z 16
_cell_length_a 12.9488(7)
_cell_length_b 14.6721(12)
_cell_length_c 25.565(2)
_cell_measurement_reflns_used 1425
_cell_measurement_temperature 293(2)
_cell_measurement_theta_max 26.3143
_cell_measurement_theta_min 2.6339
_cell_volume 4857.0(6)
_computing_cell_refinement CrysAlisPro
_computing_data_collection CrysAlisPro
_computing_data_reduction CrysAlisPro
_computing_molecular_graphics 'Bruker SHELXTL'
_computing_publication_material 'Bruker SHELXTL'
_computing_structure_refinement 'SHELXL-97 (Sheldrick, 1997)'
_computing_structure_solution 'SHELXS-97 (Sheldrick, 1990)'
_diffrn_ambient_temperature 293(2)
_diffrn_measured_fraction_theta_full 0.992
_diffrn_measured_fraction_theta_max 0.992
_diffrn_measurement_device_type '\w scans'
_diffrn_radiation_monochromator graphite
_diffrn_radiation_source 'fine-focus sealed tube'
_diffrn_radiation_type MoK\a
_diffrn_radiation_wavelength 0.71073
_diffrn_reflns_av_R_equivalents 0.1793
_diffrn_reflns_av_sigmaI/netI 0.2812
_diffrn_reflns_limit_h_max 15
_diffrn_reflns_limit_h_min -16
_diffrn_reflns_limit_k_max 9
_diffrn_reflns_limit_k_min -18
_diffrn_reflns_limit_l_max 18
_diffrn_reflns_limit_l_min -31
_diffrn_reflns_number 12737
_diffrn_reflns_theta_full 26.39
_diffrn_reflns_theta_max 26.39
_diffrn_reflns_theta_min 2.63
_exptl_absorpt_coefficient_mu 0.080
_exptl_absorpt_correction_T_max 0.9928
_exptl_absorpt_correction_T_min 0.9897
_exptl_absorpt_correction_type multi-scan
_exptl_absorpt_process_details 'SCALE3 ABSPACK'
_exptl_crystal_colour colorless
_exptl_crystal_density_diffrn 1.249
_exptl_crystal_density_method 'not measured'
_exptl_crystal_description plate
_exptl_crystal_F_000 1952
_exptl_crystal_size_max 0.13
_exptl_crystal_size_mid 0.10
_exptl_crystal_size_min 0.09
_refine_diff_density_max 0.141
_refine_diff_density_min -0.149
_refine_diff_density_rms 0.038
_refine_ls_extinction_method none
_refine_ls_goodness_of_fit_ref 0.709
_refine_ls_hydrogen_treatment mixed
_refine_ls_matrix_type full
_refine_ls_number_parameters 323
_refine_ls_number_reflns 4929
_refine_ls_number_restraints 0
_refine_ls_restrained_S_all 0.709
_refine_ls_R_factor_all 0.2501
_refine_ls_R_factor_gt 0.0539
_refine_ls_shift/su_max 0.000
_refine_ls_shift/su_mean 0.000
_refine_ls_structure_factor_coef Fsqd
_refine_ls_weighting_details 'calc w=1/[\s^2^(Fo^2^)+(0.0159P)^2^+0.0000P] where P=(Fo^2^+2Fc^2^)/3'
_refine_ls_weighting_scheme calc
_refine_ls_wR_factor_gt 0.0597
_refine_ls_wR_factor_ref 0.0834
_reflns_number_gt 1358
_reflns_number_total 4929
_reflns_threshold_expression >2sigma(I)
_cod_data_source_file c3ra40208h.txt
_cod_data_source_block sanjib_s
_cod_depositor_comments
;
The following automatic conversions were performed:

data item '_symmetry_cell_setting' value 'Orthorhombic' was changed
to 'orthorhombic' in accordance with the
/home/saulius/struct/COD-crude-data/automatic-downloads/DataCite-retrospective/RSC/depositions/lib/dictionaries/cif_core.dic
dictionary named 'cif_core.dic' version 2.4.2 last updated on
2011-04-26.

Automatic conversion script
Id: cif_fix_values 6909 2019-04-08 15:41:33Z antanas 
;
_cod_original_sg_symbol_H-M 'Pbca '
_cod_database_code 7238950

loop_
_symmetry_equiv_pos_as_xyz
'x, y, z'
'-x+1/2, -y, z+1/2'
'-x, y+1/2, -z+1/2'
'x+1/2, -y+1/2, -z'
'-x, -y, -z'
'x-1/2, y, -z-1/2'
'x, -y-1/2, z-1/2'
'-x-1/2, y-1/2, z'

loop_
_atom_site_label
_atom_site_type_symbol
_atom_site_fract_x
_atom_site_fract_y
_atom_site_fract_z
_atom_site_U_iso_or_equiv
_atom_site_adp_type
_atom_site_occupancy
_atom_site_symmetry_multiplicity
_atom_site_calc_flag
_atom_site_refinement_flags
O1 O -0.14103(15) 0.11688(14) 0.53473(9) 0.0556(8) Uani 1 1 d .
C11 C 0.0398(2) 0.10418(19) 0.55170(12) 0.0384(10) Uani 1 1 d .
H11A H 0.0364 0.0537 0.5272 0.046 Uiso 1 1 calc R
H11B H 0.0564 0.0794 0.5859 0.046 Uiso 1 1 calc R
C4 C 0.1076(2) 0.1979(2) 0.47891(14) 0.0306(9) Uani 1 1 d .
C6 C 0.2318(2) 0.1226(2) 0.53930(13) 0.0325(9) Uani 1 1 d .
N1 N 0.1649(2) 0.2645(2) 0.45479(15) 0.0445(10) Uani 1 1 d .
C3 C 0.0387(2) 0.1694(2) 0.44257(15) 0.0417(10) Uani 1 1 d .
H3 H -0.0108 0.1243 0.4474 0.050 Uiso 1 1 calc R
C12 C 0.0221(2) 0.3017(2) 0.57029(14) 0.0507(11) Uani 1 1 d .
H12A H 0.0233 0.3521 0.5948 0.061 Uiso 1 1 calc R
H12B H 0.0103 0.3264 0.5356 0.061 Uiso 1 1 calc R
N2 N 0.2492(2) 0.0415(2) 0.51509(13) 0.0458(10) Uani 1 1 d .
C9 C 0.3501(3) 0.0147(3) 0.52271(15) 0.0540(12) Uani 1 1 d .
H9 H 0.3812 -0.0380 0.5101 0.065 Uiso 1 1 calc R
C5 C 0.1276(2) 0.1696(2) 0.53457(14) 0.0308(9) Uani 1 1 d .
C7 C 0.3216(2) 0.1480(2) 0.56265(14) 0.0477(11) Uani 1 1 d .
H7 H 0.3325 0.2007 0.5821 0.057 Uiso 1 1 calc R
C10 C 0.1261(2) 0.2529(2) 0.57143(12) 0.0413(10) Uani 1 1 d .
H10A H 0.1407 0.2330 0.6069 0.050 Uiso 1 1 calc R
H10B H 0.1800 0.2951 0.5610 0.050 Uiso 1 1 calc R
C8 C 0.3947(2) 0.0799(3) 0.55200(15) 0.0532(12) Uani 1 1 d .
H8 H 0.4630 0.0799 0.5634 0.064 Uiso 1 1 calc R
C14 C -0.0646(3) 0.1496(2) 0.55432(14) 0.0406(10) Uani 1 1 d .
C1 C 0.1330(3) 0.2784(3) 0.40516(16) 0.0543(12) Uani 1 1 d .
H1 H 0.1599 0.3204 0.3816 0.065 Uiso 1 1 calc R
C2 C 0.0547(3) 0.2196(3) 0.39623(15) 0.0554(11) Uani 1 1 d .
H2 H 0.0180 0.2134 0.3652 0.067 Uiso 1 1 calc R
C13 C -0.0658(2) 0.2371(2) 0.58446(14) 0.0590(12) Uani 1 1 d .
H13A H -0.0619 0.2233 0.6215 0.071 Uiso 1 1 calc R
H13B H -0.1310 0.2678 0.5782 0.071 Uiso 1 1 calc R
N3 N 0.1805(3) 1.0110(2) 0.32318(14) 0.0463(10) Uani 1 1 d .
C28 C 0.1375(2) 1.0096(2) 0.20700(12) 0.0378(10) Uani 1 1 d .
H28A H 0.1114 0.9823 0.1751 0.045 Uiso 1 1 calc R
H28B H 0.0789 1.0237 0.2292 0.045 Uiso 1 1 calc R
O2 O 0.44931(17) 1.01011(17) 0.17749(9) 0.0763(9) Uani 1 1 d .
C17 C 0.3420(2) 0.9787(2) 0.30849(15) 0.0411(10) Uani 1 1 d .
H17 H 0.4028 0.9594 0.2926 0.049 Uiso 1 1 calc R
C18 C 0.2460(3) 0.9765(2) 0.28667(14) 0.0314(9) Uani 1 1 d .
C24 C 0.3013(2) 0.9206(2) 0.19845(13) 0.0455(10) Uani 1 1 d .
H24A H 0.3505 0.8827 0.2170 0.055 Uiso 1 1 calc R
H24B H 0.2769 0.8863 0.1685 0.055 Uiso 1 1 calc R
C25 C 0.3558(3) 1.0048(3) 0.17921(14) 0.0500(11) Uani 1 1 d .
C16 C 0.3333(3) 1.0154(2) 0.35943(16) 0.0488(11) Uani 1 1 d .
H16 H 0.3870 1.0249 0.3830 0.059 Uiso 1 1 calc R
C27 C 0.1943(2) 1.0974(2) 0.19365(13) 0.0498(11) Uani 1 1 d .
H27A H 0.2176 1.1265 0.2256 0.060 Uiso 1 1 calc R
H27B H 0.1475 1.1389 0.1761 0.060 Uiso 1 1 calc R
N4 N 0.1818(3) 0.7915(3) 0.28086(15) 0.0599(10) Uani 1 1 d .
C19 C 0.2078(2) 0.9404(2) 0.23530(15) 0.0332(9) Uani 1 1 d .
C15 C 0.2329(3) 1.0341(2) 0.36751(15) 0.0508(11) Uani 1 1 d .
H15 H 0.2044 1.0583 0.3979 0.061 Uiso 1 1 calc R
C26 C 0.2874(2) 1.0784(2) 0.15826(14) 0.0623(13) Uani 1 1 d .
H26A H 0.2629 1.0607 0.1239 0.075 Uiso 1 1 calc R
H26B H 0.3274 1.1339 0.1544 0.075 Uiso 1 1 calc R
C20 C 0.1494(3) 0.8526(2) 0.24413(15) 0.0388(10) Uani 1 1 d .
C21 C 0.0651(3) 0.8158(2) 0.22067(15) 0.0570(12) Uani 1 1 d .
H21 H 0.0268 0.8420 0.1938 0.068 Uiso 1 1 calc R
C22 C 0.0459(3) 0.7305(3) 0.24439(18) 0.0729(14) Uani 1 1 d .
H22 H -0.0076 0.6908 0.2360 0.088 Uiso 1 1 calc R
C23 C 0.1177(4) 0.7169(3) 0.28073(17) 0.0760(15) Uani 1 1 d .
H23 H 0.1235 0.6660 0.3022 0.091 Uiso 1 1 calc R
H2A H 0.2095(17) 0.0103(17) 0.4962(10) 0.015(10) Uiso 1 1 d .
H1A H 0.2082(16) 0.2869(17) 0.4699(11) 0.003(10) Uiso 1 1 d .
H3A H 0.1218(18) 1.0155(19) 0.3206(12) 0.027(11) Uiso 1 1 d .
H4A H 0.234(3) 0.793(3) 0.302(2) 0.18(3) Uiso 1 1 d .

loop_
_atom_site_aniso_label
_atom_site_aniso_U_11
_atom_site_aniso_U_22
_atom_site_aniso_U_33
_atom_site_aniso_U_23
_atom_site_aniso_U_13
_atom_site_aniso_U_12
O1 0.0333(13) 0.0581(19) 0.075(2) -0.0115(15) -0.0008(14) -0.0100(13)
C11 0.041(2) 0.036(2) 0.039(3) 0.006(2) 0.000(2) 0.0015(19)
C4 0.029(2) 0.024(2) 0.039(3) 0.002(2) 0.005(2) -0.0024(17)
C6 0.035(2) 0.035(2) 0.028(3) 0.003(2) -0.0030(19) 0.0046(19)
N1 0.039(2) 0.046(2) 0.048(3) 0.000(2) -0.001(2) -0.0058(19)
C3 0.036(2) 0.047(3) 0.042(3) 0.004(2) -0.004(2) -0.0066(19)
C12 0.052(2) 0.038(2) 0.063(3) -0.028(2) -0.009(2) 0.004(2)
N2 0.038(2) 0.042(2) 0.057(3) -0.012(2) -0.0084(19) 0.0009(19)
C9 0.039(2) 0.054(3) 0.069(4) 0.009(3) 0.008(2) 0.016(2)
C5 0.0240(18) 0.029(2) 0.040(3) -0.001(2) -0.0023(19) 0.0003(17)
C7 0.032(2) 0.054(3) 0.057(3) -0.006(2) -0.011(2) 0.004(2)
C10 0.035(2) 0.045(2) 0.043(3) -0.006(2) -0.0038(19) 0.0035(19)
C8 0.033(2) 0.062(3) 0.064(3) 0.005(3) -0.010(2) 0.006(2)
C14 0.044(2) 0.036(2) 0.042(3) 0.004(2) 0.012(2) -0.003(2)
C1 0.065(3) 0.061(3) 0.037(3) 0.014(3) 0.015(3) 0.022(2)
C2 0.061(3) 0.072(3) 0.034(3) 0.009(3) -0.008(3) 0.015(2)
C13 0.039(2) 0.064(3) 0.075(3) -0.024(3) 0.008(2) 0.001(2)
N3 0.032(2) 0.061(2) 0.046(3) -0.010(2) 0.000(2) 0.012(2)
C28 0.0336(19) 0.047(2) 0.033(2) 0.001(2) -0.0011(18) -0.0035(19)
O2 0.0327(14) 0.119(2) 0.077(2) -0.0040(18) 0.0152(15) -0.0034(16)
C17 0.027(2) 0.046(3) 0.050(3) 0.003(2) -0.002(2) 0.0046(18)
C18 0.034(2) 0.029(2) 0.031(2) 0.002(2) -0.001(2) 0.0047(19)
C24 0.041(2) 0.060(3) 0.036(3) -0.006(2) 0.000(2) 0.010(2)
C25 0.049(2) 0.071(3) 0.029(3) -0.006(2) 0.009(2) 0.005(3)
C16 0.044(2) 0.054(3) 0.048(3) 0.001(2) -0.012(2) -0.004(2)
C27 0.044(2) 0.054(3) 0.052(3) 0.016(2) -0.011(2) 0.003(2)
N4 0.083(3) 0.047(3) 0.050(3) 0.006(2) -0.004(2) 0.002(2)
C19 0.026(2) 0.038(2) 0.035(3) 0.000(2) 0.001(2) 0.0052(19)
C15 0.075(3) 0.047(3) 0.030(3) -0.006(2) -0.007(3) 0.001(2)
C26 0.049(2) 0.082(3) 0.056(3) 0.025(3) -0.003(2) -0.017(2)
C20 0.039(2) 0.036(2) 0.042(3) 0.001(2) 0.000(2) 0.006(2)
C21 0.057(3) 0.044(3) 0.070(4) 0.000(3) -0.013(3) -0.009(2)
C22 0.089(3) 0.054(3) 0.076(4) -0.015(3) 0.014(3) -0.028(3)
C23 0.133(4) 0.035(3) 0.060(4) -0.004(3) 0.015(3) -0.016(3)

loop_
_atom_type_symbol
_atom_type_description
_atom_type_scat_dispersion_real
_atom_type_scat_dispersion_imag
_atom_type_scat_source
C C 0.0033 0.0016 'International Tables Vol C Tables 4.2.6.8 and 6.1.1.4'
H H 0.0000 0.0000 'International Tables Vol C Tables 4.2.6.8 and 6.1.1.4'
N N 0.0061 0.0033 'International Tables Vol C Tables 4.2.6.8 and 6.1.1.4'
O O 0.0106 0.0060 'International Tables Vol C Tables 4.2.6.8 and 6.1.1.4'

loop_
_geom_angle_atom_site_label_1
_geom_angle_atom_site_label_2
_geom_angle_atom_site_label_3
_geom_angle
C14 C11 C5 113.3(2)
C14 C11 H11A 108.9
C5 C11 H11A 108.9
C14 C11 H11B 108.9
C5 C11 H11B 108.9
H11A C11 H11B 107.7
C3 C4 N1 105.5(3)
C3 C4 C5 132.6(3)
N1 C4 C5 121.9(3)
C7 C6 N2 107.3(3)
C7 C6 C5 132.1(4)
N2 C6 C5 120.5(3)
C1 N1 C4 111.4(3)
C1 N1 H1A 130(2)
C4 N1 H1A 119(2)
C4 C3 C2 108.6(3)
C4 C3 H3 125.7
C2 C3 H3 125.7
C13 C12 C10 111.3(3)
C13 C12 H12A 109.4
C10 C12 H12A 109.4
C13 C12 H12B 109.4
C10 C12 H12B 109.4
H12A C12 H12B 108.0
C6 N2 C9 110.0(3)
C6 N2 H2A 129.5(17)
C9 N2 H2A 120.3(17)
C8 C9 N2 106.5(3)
C8 C9 H9 126.8
N2 C9 H9 126.8
C4 C5 C6 110.7(3)
C4 C5 C10 110.9(3)
C6 C5 C10 108.8(3)
C4 C5 C11 108.2(3)
C6 C5 C11 110.3(3)
C10 C5 C11 108.0(3)
C6 C7 C8 107.3(3)
C6 C7 H7 126.4
C8 C7 H7 126.4
C12 C10 C5 111.7(2)
C12 C10 H10A 109.3
C5 C10 H10A 109.3
C12 C10 H10B 109.3
C5 C10 H10B 109.3
H10A C10 H10B 107.9
C9 C8 C7 108.9(3)
C9 C8 H8 125.6
C7 C8 H8 125.6
O1 C14 C13 123.1(3)
O1 C14 C11 122.7(3)
C13 C14 C11 114.3(3)
N1 C1 C2 107.0(4)
N1 C1 H1 126.5
C2 C1 H1 126.5
C1 C2 C3 107.5(4)
C1 C2 H2 126.2
C3 C2 H2 126.2
C14 C13 C12 113.7(3)
C14 C13 H13A 108.8
C12 C13 H13A 108.8
C14 C13 H13B 108.8
C12 C13 H13B 108.8
H13A C13 H13B 107.7
C18 N3 C15 110.7(3)
C18 N3 H3A 126(2)
C15 N3 H3A 123(2)
C27 C28 C19 112.1(2)
C27 C28 H28A 109.2
C19 C28 H28A 109.2
C27 C28 H28B 109.2
C19 C28 H28B 109.2
H28A C28 H28B 107.9
C18 C17 C16 108.3(3)
C18 C17 H17 125.9
C16 C17 H17 125.9
N3 C18 C17 106.2(3)
N3 C18 C19 121.9(3)
C17 C18 C19 131.8(4)
C25 C24 C19 114.1(3)
C25 C24 H24A 108.7
C19 C24 H24A 108.7
C25 C24 H24B 108.7
C19 C24 H24B 108.7
H24A C24 H24B 107.6
O2 C25 C26 122.1(4)
O2 C25 C24 122.1(3)
C26 C25 C24 115.5(3)
C15 C16 C17 107.2(3)
C15 C16 H16 126.4
C17 C16 H16 126.4
C28 C27 C26 110.9(3)
C28 C27 H27A 109.4
C26 C27 H27A 109.4
C28 C27 H27B 109.4
C26 C27 H27B 109.4
H27A C27 H27B 108.0
C20 N4 C23 109.6(4)
C20 N4 H4A 131(3)
C23 N4 H4A 119(3)
C18 C19 C20 109.6(3)
C18 C19 C28 111.8(3)
C20 C19 C28 109.6(3)
C18 C19 C24 109.8(3)
C20 C19 C24 108.7(3)
C28 C19 C24 107.2(3)
C16 C15 N3 107.6(4)
C16 C15 H15 126.2
N3 C15 H15 126.2
C25 C26 C27 112.7(3)
C25 C26 H26A 109.0
C27 C26 H26A 109.0
C25 C26 H26B 109.0
C27 C26 H26B 109.0
H26A C26 H26B 107.8
C21 C20 N4 106.9(3)
C21 C20 C19 132.5(4)
N4 C20 C19 120.6(4)
C20 C21 C22 107.7(4)
C20 C21 H21 126.2
C22 C21 H21 126.2
C23 C22 C21 108.1(4)
C23 C22 H22 126.0
C21 C22 H22 126.0
C22 C23 N4 107.7(5)
C22 C23 H23 126.1
N4 C23 H23 126.1

loop_
_geom_bond_atom_site_label_1
_geom_bond_atom_site_label_2
_geom_bond_distance
O1 C14 1.209(3)
C11 C14 1.510(3)
C11 C5 1.550(3)
C11 H11A 0.9700
C11 H11B 0.9700
C4 C3 1.354(4)
C4 N1 1.373(4)
C4 C5 1.505(4)
C6 C7 1.359(4)
C6 N2 1.360(4)
C6 C5 1.520(4)
N1 C1 1.350(4)
N1 H1A 0.76(2)
C3 C2 1.410(4)
C3 H3 0.9300
C12 C13 1.525(4)
C12 C10 1.525(3)
C12 H12A 0.9700
C12 H12B 0.9700
N2 C9 1.378(3)
N2 H2A 0.84(2)
C9 C8 1.345(4)
C9 H9 0.9300
C5 C10 1.543(4)
C7 C8 1.403(4)
C7 H7 0.9300
C10 H10A 0.9700
C10 H10B 0.9700
C8 H8 0.9300
C14 C13 1.497(4)
C1 C2 1.351(4)
C1 H1 0.9300
C2 H2 0.9300
C13 H13A 0.9700
C13 H13B 0.9700
N3 C18 1.358(4)
N3 C15 1.363(4)
N3 H3A 0.77(2)
C28 C27 1.523(3)
C28 C19 1.544(4)
C28 H28A 0.9700
C28 H28B 0.9700
O2 C25 1.214(3)
C17 C18 1.363(4)
C17 C16 1.414(4)
C17 H17 0.9300
C18 C19 1.500(4)
C24 C25 1.506(4)
C24 C19 1.560(4)
C24 H24A 0.9700
C24 H24B 0.9700
C25 C26 1.495(4)
C16 C15 1.344(4)
C16 H16 0.9300
C27 C26 1.533(4)
C27 H27A 0.9700
C27 H27B 0.9700
N4 C20 1.364(4)
N4 C23 1.375(5)
N4 H4A 0.86(4)
C19 C20 1.511(4)
C15 H15 0.9300
C26 H26A 0.9700
C26 H26B 0.9700
C20 C21 1.357(4)
C21 C22 1.413(4)
C21 H21 0.9300
C22 C23 1.329(4)
C22 H22 0.9300
C23 H23 0.9300
